data_2215791
loop_
_publ_author_name
'Koch, Christian'
'G\"orls, Helmar'
'Westerhausen, Matthias'

_publ_section_title Di-\m-chlorido-bis({2-[(triisopropylsilyl)aminomethyl]pyridine-\k<i>N</i>}lithium(I))
_journal_coeditor_code BT2518
_journal_issue 11
_journal_name_full 'Acta Crystallographica Section E'
_journal_page_first m2633
_journal_page_last m2634
_journal_paper_doi 10.1107/S1600536807046442
_journal_volume 63
_journal_year 2007
_chemical_formula_iupac '[Li2 Cl2 (C15 H38 N2 Si)4]'
_chemical_formula_moiety 'C60 H112 Cl2 Li2 N8 Si4'
_chemical_formula_sum 'C60 H112 Cl2 Li2 N8 Si4'
_chemical_formula_weight 1142.72
_chemical_name_systematic Di-\m-chlorido-bis({2-[(triisopropylsilyl)aminomethyl]pyridine-\kN}lithium(I))
_space_group_IT_number 2
_symmetry_cell_setting triclinic
_symmetry_space_group_name_Hall '-P 1'
_symmetry_space_group_name_H-M 'P -1'
_atom_sites_solution_hydrogens geom
_atom_sites_solution_primary direct
_atom_sites_solution_secondary difmap
_cell_angle_alpha 113.036(10)
_cell_angle_beta 95.653(17)
_cell_angle_gamma 102.388(12)
_cell_formula_units_Z 1
_cell_length_a 9.6312(19)
_cell_length_b 13.806(3)
_cell_length_c 14.802(3)
_cell_measurement_reflns_used 10497
_cell_measurement_temperature 183(2)
_cell_measurement_theta_max 27.57
_cell_measurement_theta_min 1.67
_cell_volume 1732.3(7)
_computing_cell_refinement 'DENZO (Otwinowski & Minor, 1997)'
_computing_data_collection 'COLLECT (Nonius, 1998)'
_computing_data_reduction 'DENZO (Otwinowski & Minor, 1997)'
_computing_molecular_graphics 'SHELXTL/PC (Siemens, 1990)'
_computing_publication_material 'SHELXL97 (Sheldrick, 1997)'
_computing_structure_refinement 'SHELXL97 (Sheldrick, 1997)'
_computing_structure_solution 'SHELXS97 (Sheldrick, 1997)'
_diffrn_ambient_temperature 183(2)
_diffrn_measured_fraction_theta_full 0.873
_diffrn_measured_fraction_theta_max 0.873
_diffrn_measurement_device_type 'Nonius KappaCCD'
_diffrn_measurement_method '\f and \w'
_diffrn_radiation_monochromator graphite
_diffrn_radiation_source 'fine-focus sealed tube'
_diffrn_radiation_type MoK\a
_diffrn_radiation_wavelength 0.71073
_diffrn_reflns_av_R_equivalents 0.0393
_diffrn_reflns_av_sigmaI/netI 0.0707
_diffrn_reflns_limit_h_max 12
_diffrn_reflns_limit_h_min -12
_diffrn_reflns_limit_k_max 15
_diffrn_reflns_limit_k_min -17
_diffrn_reflns_limit_l_max 19
_diffrn_reflns_limit_l_min -16
_diffrn_reflns_number 10497
_diffrn_reflns_theta_full 27.57
_diffrn_reflns_theta_max 27.57
_diffrn_reflns_theta_min 1.67
_exptl_absorpt_coefficient_mu 0.203
_exptl_absorpt_correction_type none
_exptl_crystal_colour colourless
_exptl_crystal_density_diffrn 1.095
_exptl_crystal_density_method 'not measured'
_exptl_crystal_description prism
_exptl_crystal_F_000 624
_exptl_crystal_size_max 0.05
_exptl_crystal_size_mid 0.05
_exptl_crystal_size_min 0.05
_refine_diff_density_max 0.522
_refine_diff_density_min -0.357
_refine_ls_extinction_method none
_refine_ls_goodness_of_fit_ref 1.053
_refine_ls_hydrogen_treatment mixed
_refine_ls_matrix_type full
_refine_ls_number_parameters 363
_refine_ls_number_reflns 6997
_refine_ls_number_restraints 0
_refine_ls_restrained_S_all 1.053
_refine_ls_R_factor_all 0.1369
_refine_ls_R_factor_gt 0.0764
_refine_ls_shift/su_max 0.000
_refine_ls_shift/su_mean 0.000
_refine_ls_structure_factor_coef Fsqd
_refine_ls_weighting_details 'calc w=1/[\s^2^(Fo^2^)+(0.0735P)^2^+2.7204P] where P=(Fo^2^+2Fc^2^)/3'
_refine_ls_weighting_scheme calc
_refine_ls_wR_factor_gt 0.1788
_refine_ls_wR_factor_ref 0.2146
_reflns_number_gt 4247
_reflns_number_total 6997
_reflns_threshold_expression I>2\s(I)
_cod_data_source_file bt2518.cif
_cod_data_source_block I
_cod_original_cell_volume 1732.2(6)
_cod_database_code 2215791
_cod_database_fobs_code 2215791

loop_
_symmetry_equiv_pos_as_xyz
'x, y, z'
'-x, -y, -z'

loop_
_atom_site_type_symbol
_atom_site_label
_atom_site_fract_x
_atom_site_fract_y
_atom_site_fract_z
_atom_site_U_iso_or_equiv
_atom_site_adp_type
_atom_site_calc_flag
_atom_site_refinement_flags
_atom_site_occupancy
Li Li1 0.5468(8) 0.4002(6) 0.9583(5) 0.0482(17) Uani d . 1
Cl Cl1 0.47045(13) 0.47397(9) 1.11048(8) 0.0521(3) Uani d . 1
Si Si1A 0.37243(13) 0.16461(10) 1.16902(9) 0.0434(3) Uani d . 1
N N1A 0.3840(4) 0.2556(3) 0.8693(2) 0.0452(8) Uani d . 1
N N2A 0.3501(4) 0.2063(3) 1.0739(3) 0.0478(9) Uani d . 1
C C1A 0.3073(5) 0.2509(4) 0.7861(3) 0.0568(12) Uani d . 1
H H1AA 0.3394 0.3083 0.7663 0.068 Uiso calc R 1
C C2A 0.1865(5) 0.1689(5) 0.7284(4) 0.0651(14) Uani d . 1
H H2AA 0.1373 0.1687 0.6694 0.078 Uiso calc R 1
C C3A 0.1368(6) 0.0865(4) 0.7568(4) 0.0668(14) Uani d . 1
H H3AA 0.0521 0.0285 0.7184 0.080 Uiso calc R 1
C C4A 0.2131(5) 0.0899(4) 0.8425(4) 0.0591(12) Uani d . 1
H H4AA 0.1808 0.0341 0.8641 0.071 Uiso calc R 1
C C5A 0.3355(4) 0.1743(3) 0.8965(3) 0.0443(10) Uani d . 1
C C6A 0.4233(5) 0.1793(4) 0.9897(3) 0.0489(10) Uani d . 1
H H6AA 0.4428 0.1075 0.9745 0.059 Uiso calc R 1
H H6AB 0.5179 0.2350 1.0087 0.059 Uiso calc R 1
C C7A 0.2504(5) 0.2223(4) 1.2538(3) 0.0560(12) Uani d . 1
H H7AA 0.2918 0.3036 1.2833 0.067 Uiso calc R 1
C C8A 0.2544(7) 0.1923(6) 1.3429(4) 0.0862(19) Uani d . 1
H H8AA 0.1994 0.2323 1.3894 0.129 Uiso calc R 1
H H8AB 0.3553 0.2119 1.3774 0.129 Uiso calc R 1
H H8AC 0.2111 0.1134 1.3189 0.129 Uiso calc R 1
C C9A 0.0954(5) 0.2001(5) 1.2028(4) 0.0686(14) Uani d . 1
H H9AA 0.0476 0.2483 1.2490 0.103 Uiso calc R 1
H H9AB 0.0430 0.1236 1.1835 0.103 Uiso calc R 1
H H9AC 0.0954 0.2142 1.1428 0.103 Uiso calc R 1
C C10A 0.3299(5) 0.0107(3) 1.1087(3) 0.0457(10) Uani d . 1
H H10A 0.3907 -0.0074 1.0566 0.055 Uiso calc R 1
C C11A 0.1722(5) -0.0475(4) 1.0525(4) 0.0671(13) Uani d . 1
H H11A 0.1629 -0.1248 1.0110 0.101 Uiso calc R 1
H H11B 0.1442 -0.0130 1.0097 0.101 Uiso calc R 1
H H11C 0.1085 -0.0419 1.1010 0.101 Uiso calc R 1
C C12A 0.3745(6) -0.0382(4) 1.1805(4) 0.0612(13) Uani d . 1
H H12A 0.3572 -0.1175 1.1430 0.092 Uiso calc R 1
H H12B 0.3169 -0.0239 1.2329 0.092 Uiso calc R 1
H H12C 0.4778 -0.0045 1.2113 0.092 Uiso calc R 1
C C13A 0.5639(5) 0.2228(4) 1.2452(3) 0.0482(10) Uani d . 1
H H13A 0.5671 0.1962 1.2990 0.058 Uiso calc R 1
C C14A 0.6065(5) 0.3484(4) 1.2971(4) 0.0622(13) Uani d . 1
H H14A 0.7085 0.3760 1.3317 0.093 Uiso calc R 1
H H14B 0.5452 0.3723 1.3459 0.093 Uiso calc R 1
H H14C 0.5930 0.3771 1.2469 0.093 Uiso calc R 1
C C15A 0.6740(5) 0.1829(4) 1.1828(4) 0.0611(13) Uani d . 1
H H15A 0.7703 0.2100 1.2264 0.092 Uiso calc R 1
H H15B 0.6769 0.2105 1.1311 0.092 Uiso calc R 1
H H15C 0.6456 0.1027 1.1510 0.092 Uiso calc R 1
Si Si1B 0.79713(13) 0.28106(10) 0.60696(8) 0.0474(3) Uani d . 1
N N1B 0.7537(4) 0.3767(3) 0.9785(2) 0.0433(8) Uani d . 1
N N2B 0.8546(5) 0.3306(4) 0.7349(3) 0.0536(10) Uani d . 1
C C1B 0.8156(5) 0.3954(3) 1.0715(3) 0.0479(10) Uani d . 1
H H1BA 0.7613 0.4149 1.1229 0.057 Uiso calc R 1
C C2B 0.9527(5) 0.3878(4) 1.0962(3) 0.0530(11) Uani d . 1
H H2BA 0.9916 0.4010 1.1628 0.064 Uiso calc R 1
C C3B 1.0328(5) 0.3606(4) 1.0225(4) 0.0564(12) Uani d . 1
H H3BA 1.1284 0.3554 1.0373 0.068 Uiso calc R 1
C C4B 0.9709(5) 0.3411(4) 0.9262(3) 0.0508(11) Uani d . 1
H H4BA 1.0241 0.3220 0.8742 0.061 Uiso calc R 1
C C5B 0.8324(4) 0.3493(3) 0.9062(3) 0.0434(9) Uani d . 1
C C6B 0.7567(5) 0.3295(4) 0.8040(3) 0.0519(11) Uani d . 1
H H6BA 0.6824 0.2577 0.7746 0.062 Uiso calc R 1
H H6BB 0.7058 0.3866 0.8115 0.062 Uiso calc R 1
C C7B 0.6639(5) 0.3478(4) 0.5710(3) 0.0573(12) Uani d . 1
H H7BA 0.6485 0.3220 0.4966 0.069 Uiso calc R 1
C C8B 0.7227(8) 0.4725(5) 0.6175(5) 0.0914(19) Uani d . 1
H H8BA 0.6538 0.5035 0.5924 0.137 Uiso calc R 1
H H8BB 0.8162 0.4927 0.5994 0.137 Uiso calc R 1
H H8BC 0.7357 0.5012 0.6906 0.137 Uiso calc R 1
C C9B 0.5148(6) 0.3168(6) 0.5962(4) 0.0822(18) Uani d . 1
H H9BA 0.4484 0.3487 0.5701 0.123 Uiso calc R 1
H H9BB 0.5248 0.3448 0.6691 0.123 Uiso calc R 1
H H9BC 0.4761 0.2368 0.5656 0.123 Uiso calc R 1
C C10B 0.9672(5) 0.3055(4) 0.5550(3) 0.0609(13) Uani d . 1
H H10B 0.9979 0.2366 0.5362 0.073 Uiso calc R 1
C C11B 1.0943(6) 0.3945(5) 0.6265(4) 0.0847(18) Uani d . 1
H H11D 1.1781 0.3963 0.5941 0.127 Uiso calc R 1
H H11E 1.1171 0.3810 0.6857 0.127 Uiso calc R 1
H H11F 1.0714 0.4650 0.6468 0.127 Uiso calc R 1
C C12B 0.9371(6) 0.3185(5) 0.4578(4) 0.0725(15) Uani d . 1
H H12D 1.0268 0.3275 0.4322 0.109 Uiso calc R 1
H H12E 0.9015 0.3831 0.4707 0.109 Uiso calc R 1
H H12F 0.8635 0.2532 0.4080 0.109 Uiso calc R 1
C C13B 0.7081(5) 0.1308(4) 0.5560(3) 0.0580(12) Uani d . 1
H H13B 0.6231 0.1229 0.5888 0.070 Uiso calc R 1
C C14B 0.8030(7) 0.0662(5) 0.5822(5) 0.0814(17) Uani d . 1
H H14D 0.7452 -0.0095 0.5610 0.122 Uiso calc R 1
H H14E 0.8401 0.1000 0.6547 0.122 Uiso calc R 1
H H14F 0.8846 0.0667 0.5475 0.122 Uiso calc R 1
C C15B 0.6462(7) 0.0775(4) 0.4429(4) 0.0735(15) Uani d . 1
H H15D 0.5995 -0.0006 0.4211 0.110 Uiso calc R 1
H H15E 0.7250 0.0862 0.4071 0.110 Uiso calc R 1
H H15F 0.5745 0.1129 0.4282 0.110 Uiso calc R 1
H H1NB 0.925(6) 0.391(4) 0.764(4) 0.067(16) Uiso d . 1
H H1NA 0.347(4) 0.269(4) 1.095(3) 0.038(12) Uiso d . 1

loop_
_atom_site_aniso_label
_atom_site_aniso_U_11
_atom_site_aniso_U_22
_atom_site_aniso_U_33
_atom_site_aniso_U_12
_atom_site_aniso_U_13
_atom_site_aniso_U_23
Li1 0.048(4) 0.057(5) 0.046(4) 0.013(3) 0.010(3) 0.028(4)
Cl1 0.0677(7) 0.0551(7) 0.0490(6) 0.0241(5) 0.0230(5) 0.0317(5)
Si1A 0.0457(6) 0.0484(7) 0.0429(6) 0.0169(5) 0.0108(5) 0.0240(5)
N1A 0.0460(19) 0.053(2) 0.0428(19) 0.0142(16) 0.0096(16) 0.0265(17)
N2A 0.057(2) 0.050(2) 0.048(2) 0.0246(19) 0.0137(18) 0.0262(19)
C1A 0.059(3) 0.070(3) 0.049(3) 0.010(2) 0.006(2) 0.038(2)
C2A 0.059(3) 0.088(4) 0.051(3) 0.011(3) 0.004(2) 0.039(3)
C3A 0.058(3) 0.064(3) 0.066(3) -0.001(2) -0.001(3) 0.026(3)
C4A 0.055(3) 0.061(3) 0.066(3) 0.009(2) 0.006(2) 0.037(3)
C5A 0.043(2) 0.051(3) 0.049(2) 0.019(2) 0.014(2) 0.026(2)
C6A 0.048(2) 0.061(3) 0.050(2) 0.017(2) 0.013(2) 0.035(2)
C7A 0.058(3) 0.065(3) 0.051(3) 0.027(2) 0.013(2) 0.025(2)
C8A 0.084(4) 0.155(6) 0.055(3) 0.069(4) 0.036(3) 0.058(4)
C9A 0.058(3) 0.102(4) 0.060(3) 0.038(3) 0.019(3) 0.038(3)
C10A 0.050(2) 0.051(3) 0.043(2) 0.016(2) 0.015(2) 0.025(2)
C11A 0.061(3) 0.059(3) 0.070(3) 0.008(2) 0.009(3) 0.022(3)
C12A 0.083(3) 0.058(3) 0.059(3) 0.024(3) 0.023(3) 0.038(2)
C13A 0.050(2) 0.056(3) 0.046(2) 0.015(2) 0.007(2) 0.030(2)
C14A 0.062(3) 0.059(3) 0.064(3) 0.010(2) -0.001(2) 0.031(3)
C15A 0.046(3) 0.080(4) 0.064(3) 0.017(2) 0.005(2) 0.038(3)
Si1B 0.0501(7) 0.0587(8) 0.0385(6) 0.0154(6) 0.0138(5) 0.0246(6)
N1B 0.0459(19) 0.049(2) 0.0409(18) 0.0117(16) 0.0099(16) 0.0253(16)
N2B 0.057(2) 0.065(3) 0.040(2) 0.010(2) 0.0155(19) 0.025(2)
C1B 0.054(3) 0.052(3) 0.040(2) 0.010(2) 0.010(2) 0.023(2)
C2B 0.054(3) 0.061(3) 0.047(2) 0.014(2) 0.003(2) 0.028(2)
C3B 0.049(3) 0.063(3) 0.062(3) 0.018(2) 0.004(2) 0.033(3)
C4B 0.051(3) 0.061(3) 0.048(2) 0.019(2) 0.018(2) 0.027(2)
C5B 0.046(2) 0.046(2) 0.045(2) 0.0135(19) 0.013(2) 0.024(2)
C6B 0.055(3) 0.067(3) 0.041(2) 0.021(2) 0.013(2) 0.028(2)
C7B 0.065(3) 0.069(3) 0.047(2) 0.029(3) 0.018(2) 0.027(2)
C8B 0.127(5) 0.075(4) 0.087(4) 0.053(4) 0.029(4) 0.035(3)
C9B 0.066(3) 0.136(6) 0.056(3) 0.046(4) 0.015(3) 0.043(3)
C10B 0.058(3) 0.080(4) 0.050(3) 0.017(3) 0.017(2) 0.033(3)
C11B 0.070(4) 0.102(5) 0.078(4) 0.001(3) 0.030(3) 0.041(4)
C12B 0.078(4) 0.103(4) 0.060(3) 0.031(3) 0.031(3) 0.050(3)
C13B 0.062(3) 0.063(3) 0.049(3) 0.011(2) 0.005(2) 0.028(2)
C14B 0.091(4) 0.068(4) 0.088(4) 0.020(3) -0.002(3) 0.041(3)
C15B 0.092(4) 0.061(3) 0.054(3) 0.007(3) -0.001(3) 0.021(3)

loop_
_atom_type_symbol
_atom_type_description
_atom_type_scat_dispersion_real
_atom_type_scat_dispersion_imag
_atom_type_scat_source
C C 0.0033 0.0016 'International Tables Vol C Tables 4.2.6.8 and 6.1.1.4'
H H 0.0000 0.0000 'International Tables Vol C Tables 4.2.6.8 and 6.1.1.4'
N N 0.0061 0.0033 'International Tables Vol C Tables 4.2.6.8 and 6.1.1.4'
Si Si 0.0817 0.0704 'International Tables Vol C Tables 4.2.6.8 and 6.1.1.4'
Cl Cl 0.1484 0.1585 'International Tables Vol C Tables 4.2.6.8 and 6.1.1.4'
Li Li -0.0003 0.0001 'International Tables Vol C Tables 4.2.6.8 and 6.1.1.4'

loop_
_geom_angle_atom_site_label_1
_geom_angle_atom_site_label_2
_geom_angle_atom_site_label_3
_geom_angle_site_symmetry_1
_geom_angle_site_symmetry_3
_geom_angle
N1A Li1 N1B . . 113.6(4)
N1A Li1 Cl1 . . 105.2(3)
N1B Li1 Cl1 . . 112.2(3)
N1A Li1 Cl1 . 2_667 106.9(3)
N1B Li1 Cl1 . 2_667 114.9(3)
Cl1 Li1 Cl1 . 2_667 103.1(3)
N1A Li1 Li1 . 2_667 116.4(4)
N1B Li1 Li1 . 2_667 130.0(5)
Cl1 Li1 Li1 . 2_667 51.7(2)
Cl1 Li1 Li1 2_667 2_667 51.4(2)
Li1 Cl1 Li1 . 2_667 76.9(3)
N2A Si1A C7A . . 105.29(19)
N2A Si1A C10A . . 107.33(19)
C7A Si1A C10A . . 115.7(2)
N2A Si1A C13A . . 112.41(19)
C7A Si1A C13A . . 107.6(2)
C10A Si1A C13A . . 108.56(19)
C1A N1A C5A . . 117.0(4)
C1A N1A Li1 . . 117.4(3)
C5A N1A Li1 . . 124.8(3)
C6A N2A Si1A . . 124.7(3)
C6A N2A H1NA . . 111(3)
Si1A N2A H1NA . . 112(3)
N1A C1A C2A . . 124.0(4)
N1A C1A H1AA . . 118.0
C2A C1A H1AA . . 118.0
C1A C2A C3A . . 118.8(4)
C1A C2A H2AA . . 120.6
C3A C2A H2AA . . 120.6
C2A C3A C4A . . 118.3(5)
C2A C3A H3AA . . 120.8
C4A C3A H3AA . . 120.8
C5A C4A C3A . . 119.8(4)
C5A C4A H4AA . . 120.1
C3A C4A H4AA . . 120.1
N1A C5A C4A . . 122.0(4)
N1A C5A C6A . . 116.8(4)
C4A C5A C6A . . 121.2(4)
N2A C6A C5A . . 112.7(3)
N2A C6A H6AA . . 109.1
C5A C6A H6AA . . 109.1
N2A C6A H6AB . . 109.1
C5A C6A H6AB . . 109.1
H6AA C6A H6AB . . 107.8
C9A C7A C8A . . 110.9(4)
C9A C7A Si1A . . 115.6(3)
C8A C7A Si1A . . 112.8(3)
C9A C7A H7AA . . 105.5
C8A C7A H7AA . . 105.5
Si1A C7A H7AA . . 105.5
C7A C8A H8AA . . 109.5
C7A C8A H8AB . . 109.5
H8AA C8A H8AB . . 109.5
C7A C8A H8AC . . 109.5
H8AA C8A H8AC . . 109.5
H8AB C8A H8AC . . 109.5
C7A C9A H9AA . . 109.5
C7A C9A H9AB . . 109.5
H9AA C9A H9AB . . 109.5
C7A C9A H9AC . . 109.5
H9AA C9A H9AC . . 109.5
H9AB C9A H9AC . . 109.5
C11A C10A C12A . . 110.6(4)
C11A C10A Si1A . . 113.9(3)
C12A C10A Si1A . . 113.9(3)
C11A C10A H10A . . 105.9
C12A C10A H10A . . 105.9
Si1A C10A H10A . . 105.9
C10A C11A H11A . . 109.5
C10A C11A H11B . . 109.5
H11A C11A H11B . . 109.5
C10A C11A H11C . . 109.5
H11A C11A H11C . . 109.5
H11B C11A H11C . . 109.5
C10A C12A H12A . . 109.5
C10A C12A H12B . . 109.5
H12A C12A H12B . . 109.5
C10A C12A H12C . . 109.5
H12A C12A H12C . . 109.5
H12B C12A H12C . . 109.5
C15A C13A C14A . . 110.7(4)
C15A C13A Si1A . . 112.3(3)
C14A C13A Si1A . . 111.6(3)
C15A C13A H13A . . 107.3
C14A C13A H13A . . 107.3
Si1A C13A H13A . . 107.3
C13A C14A H14A . . 109.5
C13A C14A H14B . . 109.5
H14A C14A H14B . . 109.5
C13A C14A H14C . . 109.5
H14A C14A H14C . . 109.5
H14B C14A H14C . . 109.5
C13A C15A H15A . . 109.5
C13A C15A H15B . . 109.5
H15A C15A H15B . . 109.5
C13A C15A H15C . . 109.5
H15A C15A H15C . . 109.5
H15B C15A H15C . . 109.5
N2B Si1B C13B . . 108.2(2)
N2B Si1B C7B . . 113.3(2)
C13B Si1B C7B . . 108.4(2)
N2B Si1B C10B . . 106.1(2)
C13B Si1B C10B . . 109.8(2)
C7B Si1B C10B . . 110.9(2)
C1B N1B C5B . . 117.5(4)
C1B N1B Li1 . . 117.5(3)
C5B N1B Li1 . . 124.9(3)
C6B N2B Si1B . . 123.8(3)
C6B N2B H1NB . . 108(3)
Si1B N2B H1NB . . 117(3)
N1B C1B C2B . . 123.6(4)
N1B C1B H1BA . . 118.2
C2B C1B H1BA . . 118.2
C1B C2B C3B . . 118.7(4)
C1B C2B H2BA . . 120.7
C3B C2B H2BA . . 120.7
C2B C3B C4B . . 118.6(4)
C2B C3B H3BA . . 120.7
C4B C3B H3BA . . 120.7
C5B C4B C3B . . 119.9(4)
C5B C4B H4BA . . 120.0
C3B C4B H4BA . . 120.0
N1B C5B C4B . . 121.7(4)
N1B C5B C6B . . 114.7(4)
C4B C5B C6B . . 123.6(4)
N2B C6B C5B . . 113.5(4)
N2B C6B H6BA . . 108.9
C5B C6B H6BA . . 108.9
N2B C6B H6BB . . 108.9
C5B C6B H6BB . . 108.9
H6BA C6B H6BB . . 107.7
C8B C7B C9B . . 109.2(5)
C8B C7B Si1B . . 112.1(4)
C9B C7B Si1B . . 113.8(4)
C8B C7B H7BA . . 107.1
C9B C7B H7BA . . 107.1
Si1B C7B H7BA . . 107.1
C7B C8B H8BA . . 109.5
C7B C8B H8BB . . 109.5
H8BA C8B H8BB . . 109.5
C7B C8B H8BC . . 109.5
H8BA C8B H8BC . . 109.5
H8BB C8B H8BC . . 109.5
C7B C9B H9BA . . 109.5
C7B C9B H9BB . . 109.5
H9BA C9B H9BB . . 109.5
C7B C9B H9BC . . 109.5
H9BA C9B H9BC . . 109.5
H9BB C9B H9BC . . 109.5
C11B C10B C12B . . 110.8(4)
C11B C10B Si1B . . 116.0(3)
C12B C10B Si1B . . 112.4(3)
C11B C10B H10B . . 105.5
C12B C10B H10B . . 105.5
Si1B C10B H10B . . 105.5
C10B C11B H11D . . 109.5
C10B C11B H11E . . 109.5
H11D C11B H11E . . 109.5
C10B C11B H11F . . 109.5
H11D C11B H11F . . 109.5
H11E C11B H11F . . 109.5
C10B C12B H12D . . 109.5
C10B C12B H12E . . 109.5
H12D C12B H12E . . 109.5
C10B C12B H12F . . 109.5
H12D C12B H12F . . 109.5
H12E C12B H12F . . 109.5
C14B C13B C15B . . 110.2(4)
C14B C13B Si1B . . 114.1(4)
C15B C13B Si1B . . 113.4(3)
C14B C13B H13B . . 106.1
C15B C13B H13B . . 106.1
Si1B C13B H13B . . 106.1
C13B C14B H14D . . 109.5
C13B C14B H14E . . 109.5
H14D C14B H14E . . 109.5
C13B C14B H14F . . 109.5
H14D C14B H14F . . 109.5
H14E C14B H14F . . 109.5
C13B C15B H15D . . 109.5
C13B C15B H15E . . 109.5
H15D C15B H15E . . 109.5
C13B C15B H15F . . 109.5
H15D C15B H15F . . 109.5
H15E C15B H15F . . 109.5

loop_
_geom_bond_atom_site_label_1
_geom_bond_atom_site_label_2
_geom_bond_site_symmetry_2
_geom_bond_distance
Li1 N1A . 2.090(8)
Li1 N1B . 2.098(8)
Li1 Cl1 . 2.346(7)
Li1 Cl1 2_667 2.357(7)
Li1 Li1 2_667 2.925(15)
Cl1 Li1 2_667 2.357(7)
Si1A N2A . 1.728(4)
Si1A C7A . 1.871(5)
Si1A C10A . 1.885(4)
Si1A C13A . 1.888(4)
N1A C1A . 1.343(5)
N1A C5A . 1.345(5)
N2A C6A . 1.454(5)
N2A H1NA . 0.81(4)
C1A C2A . 1.359(7)
C1A H1AA . 0.9500
C2A C3A . 1.371(7)
C2A H2AA . 0.9500
C3A C4A . 1.381(7)
C3A H3AA . 0.9500
C4A C5A . 1.372(6)
C4A H4AA . 0.9500
C5A C6A . 1.514(6)
C6A H6AA . 0.9900
C6A H6AB . 0.9900
C7A C9A . 1.514(6)
C7A C8A . 1.529(6)
C7A H7AA . 1.0000
C8A H8AA . 0.9800
C8A H8AB . 0.9800
C8A H8AC . 0.9800
C9A H9AA . 0.9800
C9A H9AB . 0.9800
C9A H9AC . 0.9800
C10A C11A . 1.533(6)
C10A C12A . 1.538(6)
C10A H10A . 1.0000
C11A H11A . 0.9800
C11A H11B . 0.9800
C11A H11C . 0.9800
C12A H12A . 0.9800
C12A H12B . 0.9800
C12A H12C . 0.9800
C13A C15A . 1.525(6)
C13A C14A . 1.534(6)
C13A H13A . 1.0000
C14A H14A . 0.9800
C14A H14B . 0.9800
C14A H14C . 0.9800
C15A H15A . 0.9800
C15A H15B . 0.9800
C15A H15C . 0.9800
Si1B N2B . 1.726(4)
Si1B C13B . 1.869(5)
Si1B C7B . 1.881(5)
Si1B C10B . 1.898(5)
N1B C1B . 1.346(5)
N1B C5B . 1.353(5)
N2B C6B . 1.460(5)
N2B H1NB . 0.87(5)
C1B C2B . 1.372(6)
C1B H1BA . 0.9500
C2B C3B . 1.376(6)
C2B H2BA . 0.9500
C3B C4B . 1.386(6)
C3B H3BA . 0.9500
C4B C5B . 1.376(6)
C4B H4BA . 0.9500
C5B C6B . 1.506(6)
C6B H6BA . 0.9900
C6B H6BB . 0.9900
C7B C8B . 1.528(8)
C7B C9B . 1.533(7)
C7B H7BA . 1.0000
C8B H8BA . 0.9800
C8B H8BB . 0.9800
C8B H8BC . 0.9800
C9B H9BA . 0.9800
C9B H9BB . 0.9800
C9B H9BC . 0.9800
C10B C11B . 1.487(7)
C10B C12B . 1.526(6)
C10B H10B . 1.0000
C11B H11D . 0.9800
C11B H11E . 0.9800
C11B H11F . 0.9800
C12B H12D . 0.9800
C12B H12E . 0.9800
C12B H12F . 0.9800
C13B C14B . 1.526(7)
C13B C15B . 1.533(6)
C13B H13B . 1.0000
C14B H14D . 0.9800
C14B H14E . 0.9800
C14B H14F . 0.9800
C15B H15D . 0.9800
C15B H15E . 0.9800
C15B H15F . 0.9800

loop_
_geom_hbond_atom_site_label_D
_geom_hbond_atom_site_label_H
_geom_hbond_atom_site_label_A
_geom_hbond_distance_DH
_geom_hbond_distance_HA
_geom_hbond_distance_DA
_geom_hbond_angle_DHA
_geom_hbond_publ_flag
N2A H1NA Cl1 0.81(5) 2.73(6) 3.430(5) 146(4) yes
